data_7061110
loop_
_publ_author_name
'Todorova, Stanislava E.'
'Rusew, Rusi I.'
'Petkova, Zhanina S.'
'Shivachev, Boris L.'
'Nikolova, Rositsa P.'
'Kurteva, Vanya B.'

_publ_section_title
;
 Acylpyrazolones possessing a heterocyclic moiety in the acyl fragment:
 intramolecular vs. intermolecular zwitterionic structures
;
_journal_issue 3
_journal_name_full 'New Journal of Chemistry'
_journal_page_first 1080
_journal_page_last 1086
_journal_paper_doi 10.1039/D1NJ05458A
_journal_volume 46
_journal_year 2022
_chemical_formula_moiety 'C20 H26 Cs N3 O5'
_chemical_formula_sum 'C20 H26 Cs N3 O5'
_chemical_formula_weight 521.35
_space_group_crystal_system monoclinic
_space_group_IT_number 14
_space_group_name_Hall '-P 2yn'
_space_group_name_H-M_alt 'P 1 21/n 1'
_atom_sites_solution_hydrogens geom
_atom_sites_solution_primary dual
_audit_creation_date 2021-10-14
_audit_creation_method
;
Olex2 1.5
(compiled 2021.08.20 svn.r13c46975 for OlexSys, GUI svn.r6405)
;
_audit_update_record
;
2021-11-02 deposited with the CCDC.	2021-12-02 downloaded from the CCDC.
;
_cell_angle_alpha 90
_cell_angle_beta 101.0150(10)
_cell_angle_gamma 90
_cell_formula_units_Z 4
_cell_length_a 8.1311(3)
_cell_length_b 18.2830(6)
_cell_length_c 14.9298(5)
_cell_measurement_reflns_used 9926
_cell_measurement_temperature 290
_cell_measurement_theta_max 27.619
_cell_measurement_theta_min 2.626
_cell_volume 2178.59(13)
_computing_cell_refinement 'SAINT V8.40A (Bruker, 2019)'
_computing_data_reduction 'SAINT V8.40A (Bruker, 2019)'
_computing_molecular_graphics 'Olex2 1.5 (Dolomanov et al., 2009)'
_computing_publication_material 'Olex2 1.5 (Dolomanov et al., 2009)'
_computing_structure_refinement 'XL  (Sheldrick, 2008)'
_computing_structure_solution 'SHELXT 2014/5 (Sheldrick, 2014)'
_diffrn_ambient_temperature 290
_diffrn_measured_fraction_theta_full 0.984
_diffrn_measured_fraction_theta_max 0.988
_diffrn_measurement_device_type 'Bruker APEX-II CCD'
_diffrn_measurement_method '\f and \w scans'
_diffrn_radiation_type MoK\a
_diffrn_radiation_wavelength 0.71073
_diffrn_reflns_av_R_equivalents 0.0363
_diffrn_reflns_av_unetI/netI 0.0146
_diffrn_reflns_Laue_measured_fraction_full 0.984
_diffrn_reflns_Laue_measured_fraction_max 0.988
_diffrn_reflns_limit_h_max 10
_diffrn_reflns_limit_h_min -10
_diffrn_reflns_limit_k_max 23
_diffrn_reflns_limit_k_min -23
_diffrn_reflns_limit_l_max 19
_diffrn_reflns_limit_l_min -19
_diffrn_reflns_number 68060
_diffrn_reflns_point_group_measured_fraction_full 0.984
_diffrn_reflns_point_group_measured_fraction_max 0.988
_diffrn_reflns_theta_full 25.242
_diffrn_reflns_theta_max 27.648
_diffrn_reflns_theta_min 2.228
_diffrn_source_current 1.4
_diffrn_source_power 0.07
_diffrn_source_voltage 50.0
_diffrn_standards_number 0
_exptl_absorpt_coefficient_mu 1.735
_exptl_absorpt_correction_T_max 0.7456
_exptl_absorpt_correction_T_min 0.6535
_exptl_absorpt_correction_type multi-scan
_exptl_absorpt_process_details
;
SADABS-2016/2 (Bruker,2016/2) was used for absorption correction.
wR2(int) was 0.0926 before and 0.0497 after correction.
The Ratio of minimum to maximum transmission is 0.8765.
The \l/2 correction factor is Not present.
;
_exptl_crystal_colour colourless
_exptl_crystal_colour_primary colourless
_exptl_crystal_density_diffrn 1.590
_exptl_crystal_description block
_exptl_crystal_F_000 1048
_exptl_crystal_size_max 0.3
_exptl_crystal_size_mid 0.25
_exptl_crystal_size_min 0.2
_refine_diff_density_max 0.937
_refine_diff_density_min -0.782
_refine_diff_density_rms 0.062
_refine_ls_extinction_method none
_refine_ls_goodness_of_fit_ref 1.113
_refine_ls_hydrogen_treatment constr
_refine_ls_matrix_type full
_refine_ls_number_parameters 263
_refine_ls_number_reflns 5020
_refine_ls_number_restraints 0
_refine_ls_restrained_S_all 1.113
_refine_ls_R_factor_all 0.0447
_refine_ls_R_factor_gt 0.0385
_refine_ls_shift/su_max 0.002
_refine_ls_shift/su_mean 0.000
_refine_ls_structure_factor_coef Fsqd
_refine_ls_weighting_details 'w=1/[\s^2^(Fo^2^)+(0.0202P)^2^+3.2474P] where P=(Fo^2^+2Fc^2^)/3'
_refine_ls_weighting_scheme calc
_refine_ls_wR_factor_gt 0.0802
_refine_ls_wR_factor_ref 0.0840
_reflns_Friedel_coverage 0.000
_reflns_number_gt 4456
_reflns_number_total 5020
_reflns_threshold_expression 'I > 2\s(I)'
_cod_data_source_file d1nj05458a2.cif
_cod_data_source_block mo_b_0147_0m
_cod_depositor_comments 'Adding full bibliography for 7061108--7061121.cif.'
_cod_database_code 7061110
_shelx_shelxl_version_number 2018/3
_shelx_space_group_comment
;
The symmetry employed for this shelxl refinement is uniquely defined
by the following loop, which should always be used as a source of
symmetry information in preference to the above space-group names.
They are only intended as comments.
;
_shelx_estimated_absorpt_t_max 0.723
_shelx_estimated_absorpt_t_min 0.624
_olex2_refinement_description
;
1. Fixed Uiso
 At 1.2 times of:
  All C(H) groups, All C(H,H) groups
 At 1.5 times of:
  All C(H,H,H) groups
2.a Secondary CH2 refined with riding coordinates:
 C12(H12A,H12B), C20(H20A,H20B), C13(H13A,H13B), C14(H14A,H14B), C18(H18A,
 H18B), C19(H19A,H19B), C17(H17A,H17B), C16(H16A,H16B), C15(H15A,H15B)
2.b Aromatic/amide H refined with riding coordinates:
 C6(H6), C8(H8), C7(H7), C10(H10), C9(H9)
2.c Idealised Me refined as rotating group:
 C4(H4A,H4B,H4C)
;
_olex2_submission_special_instructions 'No special instructions were received'

loop_
_space_group_symop_operation_xyz
'x, y, z'
'-x+1/2, y+1/2, -z+1/2'
'-x, -y, -z'
'x-1/2, -y-1/2, z-1/2'

loop_
_atom_site_label
_atom_site_type_symbol
_atom_site_fract_x
_atom_site_fract_y
_atom_site_fract_z
_atom_site_U_iso_or_equiv
_atom_site_adp_type
_atom_site_occupancy
_atom_site_site_symmetry_order
_atom_site_calc_flag
_atom_site_refinement_flags_posn
_atom_site_refinement_flags_adp
_atom_site_refinement_flags_occupancy
_atom_site_disorder_assembly
_atom_site_disorder_group
Cs1 Cs -0.05496(3) 0.60777(2) 0.51530(2) 0.05787(9) Uani 1 1 d . . . . .
O11 O 0.1896(3) 0.53239(14) 0.41808(19) 0.0667(7) Uani 1 1 d . . . . .
O2 O -0.0053(3) 0.74570(15) 0.41111(19) 0.0686(7) Uani 1 1 d . . . . .
O1 O 0.6641(4) 0.61342(18) 0.3586(2) 0.0759(8) Uani 1 1 d . . . . .
O3 O -0.1463(4) 0.76463(16) 0.5712(2) 0.0789(8) Uani 1 1 d . . . . .
N3 N 0.3066(3) 0.67340(15) 0.49640(19) 0.0513(6) Uani 1 1 d . . . . .
O4 O 0.1566(4) 0.69805(17) 0.66278(18) 0.0790(8) Uani 1 1 d . . . . .
N2 N 0.4628(4) 0.47761(17) 0.2135(2) 0.0621(8) Uani 1 1 d . . . . .
N1 N 0.5920(4) 0.52664(17) 0.2447(2) 0.0586(7) Uani 1 1 d . . . . .
C2 C 0.4136(4) 0.53613(17) 0.3406(2) 0.0478(7) Uani 1 1 d . . . . .
C11 C 0.3292(4) 0.55741(17) 0.4116(2) 0.0497(7) Uani 1 1 d . . . . .
C3 C 0.3609(5) 0.48304(18) 0.2712(2) 0.0549(8) Uani 1 1 d . . . . .
C1 C 0.5681(4) 0.5650(2) 0.3221(2) 0.0542(8) Uani 1 1 d . . . . .
C12 C 0.4128(4) 0.6104(2) 0.4840(3) 0.0613(9) Uani 1 1 d . . . . .
H12A H 0.442801 0.584512 0.541531 0.074 Uiso 1 1 calc R U . . .
H12B H 0.515494 0.628105 0.467528 0.074 Uiso 1 1 calc R U . . .
C5 C 0.7117(5) 0.5400(2) 0.1893(3) 0.0597(9) Uani 1 1 d . . . . .
C20 C 0.3828(5) 0.7147(3) 0.5771(3) 0.0799(13) Uani 1 1 d . . . . .
H20A H 0.352295 0.765799 0.567780 0.096 Uiso 1 1 calc R U . . .
H20B H 0.503723 0.711247 0.584629 0.096 Uiso 1 1 calc R U . . .
C13 C 0.2768(6) 0.7197(2) 0.4127(3) 0.0722(11) Uani 1 1 d . . . . .
H13A H 0.381754 0.742826 0.407098 0.087 Uiso 1 1 calc R U . . .
H13B H 0.244092 0.688088 0.360151 0.087 Uiso 1 1 calc R U . . .
C6 C 0.6756(6) 0.5191(2) 0.0992(3) 0.0690(10) Uani 1 1 d . . . . .
H6 H 0.576647 0.494121 0.076580 0.083 Uiso 1 1 calc R U . . .
C8 C 0.9328(6) 0.5705(3) 0.0749(4) 0.0854(14) Uani 1 1 d . . . . .
H8 H 1.006418 0.581676 0.036247 0.103 Uiso 1 1 calc R U . . .
C7 C 0.7868(7) 0.5352(2) 0.0418(3) 0.0820(13) Uani 1 1 d . . . . .
H7 H 0.761191 0.521745 -0.019400 0.098 Uiso 1 1 calc R U . . .
C14 C 0.1474(6) 0.7776(2) 0.4095(3) 0.0824(13) Uani 1 1 d . . . . .
H14A H 0.177899 0.810077 0.461433 0.099 Uiso 1 1 calc R U . . .
H14B H 0.140542 0.806360 0.354270 0.099 Uiso 1 1 calc R U . . .
C18 C 0.1133(8) 0.7678(3) 0.6849(4) 0.1016(17) Uani 1 1 d . . . . .
H18A H 0.162925 0.803251 0.649620 0.122 Uiso 1 1 calc R U . . .
H18B H 0.156691 0.777012 0.749092 0.122 Uiso 1 1 calc R U . . .
C10 C 0.8615(5) 0.5740(3) 0.2232(3) 0.0804(12) Uani 1 1 d . . . . .
H10 H 0.889066 0.586640 0.284627 0.096 Uiso 1 1 calc R U . . .
C19 C 0.3322(7) 0.6891(3) 0.6602(3) 0.0968(16) Uani 1 1 d . . . . .
H19A H 0.360112 0.637614 0.668016 0.116 Uiso 1 1 calc R U . . .
H19B H 0.397370 0.715097 0.711623 0.116 Uiso 1 1 calc R U . . .
C9 C 0.9713(6) 0.5895(3) 0.1650(4) 0.0912(15) Uani 1 1 d . . . . .
H9 H 1.072098 0.613039 0.187515 0.109 Uiso 1 1 calc R U . . .
C17 C -0.0672(7) 0.7763(3) 0.6663(4) 0.0992(18) Uani 1 1 d . . . . .
H17A H -0.094148 0.825254 0.683974 0.119 Uiso 1 1 calc R U . . .
H17B H -0.114591 0.742035 0.703952 0.119 Uiso 1 1 calc R U . . .
C16 C -0.1306(8) 0.8231(3) 0.5140(5) 0.114(2) Uani 1 1 d . . . . .
H16A H -0.025782 0.848362 0.536091 0.137 Uiso 1 1 calc R U . . .
H16B H -0.221479 0.857441 0.514357 0.137 Uiso 1 1 calc R U . . .
C15 C -0.1346(9) 0.7977(3) 0.4228(4) 0.1107(19) Uani 1 1 d . . . . .
H15A H -0.126060 0.839756 0.384349 0.133 Uiso 1 1 calc R U . . .
H15B H -0.242845 0.775200 0.400768 0.133 Uiso 1 1 calc R U . . .
C4 C 0.2121(6) 0.4337(2) 0.2587(3) 0.0770(12) Uani 1 1 d . . . . .
H4A H 0.196066 0.411624 0.199300 0.116 Uiso 1 1 calc R U . . .
H4B H 0.114395 0.461466 0.264245 0.116 Uiso 1 1 calc R U . . .
H4C H 0.230120 0.396126 0.304500 0.116 Uiso 1 1 calc R U . . .

loop_
_atom_site_aniso_label
_atom_site_aniso_U_11
_atom_site_aniso_U_22
_atom_site_aniso_U_33
_atom_site_aniso_U_23
_atom_site_aniso_U_13
_atom_site_aniso_U_12
Cs1 0.06301(14) 0.04787(12) 0.07076(16) -0.01098(10) 0.03303(11) -0.01567(9)
O11 0.0719(16) 0.0579(14) 0.0824(18) -0.0135(13) 0.0454(14) -0.0112(12)
O2 0.0705(17) 0.0611(15) 0.0723(17) 0.0105(13) 0.0090(13) 0.0008(13)
O1 0.0610(16) 0.102(2) 0.0679(17) -0.0121(15) 0.0209(13) -0.0189(15)
O3 0.0729(18) 0.0685(18) 0.100(2) -0.0184(16) 0.0293(16) -0.0081(14)
N3 0.0466(14) 0.0538(15) 0.0548(16) -0.0098(12) 0.0132(12) -0.0038(12)
O4 0.095(2) 0.090(2) 0.0540(15) -0.0152(14) 0.0187(15) 0.0002(17)
N2 0.0721(19) 0.0552(16) 0.0673(19) -0.0018(14) 0.0346(16) 0.0039(15)
N1 0.0569(17) 0.0671(18) 0.0589(17) 0.0027(14) 0.0292(14) 0.0035(14)
C2 0.0499(17) 0.0458(16) 0.0516(17) 0.0076(13) 0.0193(14) 0.0075(13)
C11 0.0548(18) 0.0451(16) 0.0537(18) 0.0061(13) 0.0212(15) 0.0084(14)
C3 0.065(2) 0.0425(16) 0.064(2) 0.0051(15) 0.0299(17) 0.0052(15)
C1 0.0505(18) 0.063(2) 0.0524(19) 0.0077(16) 0.0165(15) 0.0066(16)
C12 0.0493(18) 0.076(2) 0.059(2) -0.0067(18) 0.0120(15) 0.0102(17)
C5 0.062(2) 0.059(2) 0.066(2) 0.0120(17) 0.0320(18) 0.0176(17)
C20 0.056(2) 0.099(3) 0.081(3) -0.036(3) 0.005(2) -0.007(2)
C13 0.089(3) 0.057(2) 0.084(3) 0.0071(19) 0.049(2) -0.013(2)
C6 0.083(3) 0.060(2) 0.075(3) -0.0010(19) 0.044(2) 0.0058(19)
C8 0.090(3) 0.072(3) 0.115(4) 0.016(3) 0.070(3) 0.013(2)
C7 0.107(4) 0.072(3) 0.083(3) 0.003(2) 0.061(3) 0.014(3)
C14 0.096(3) 0.063(2) 0.087(3) 0.018(2) 0.015(3) -0.010(2)
C18 0.130(5) 0.100(4) 0.071(3) -0.038(3) 0.008(3) 0.014(3)
C10 0.056(2) 0.110(4) 0.081(3) 0.008(3) 0.028(2) 0.009(2)
C19 0.093(4) 0.131(5) 0.055(2) -0.012(3) -0.012(2) 0.004(3)
C9 0.064(3) 0.106(4) 0.116(4) 0.011(3) 0.047(3) 0.007(2)
C17 0.099(4) 0.107(4) 0.104(4) -0.057(3) 0.050(3) -0.020(3)
C16 0.115(4) 0.076(3) 0.159(6) 0.007(4) 0.048(4) 0.031(3)
C15 0.136(5) 0.091(4) 0.099(4) 0.015(3) 0.007(4) 0.046(4)
C4 0.093(3) 0.058(2) 0.093(3) -0.020(2) 0.051(3) -0.016(2)

loop_
_atom_type_symbol
_atom_type_description
_atom_type_scat_dispersion_real
_atom_type_scat_dispersion_imag
_atom_type_scat_source
C C 0.0033 0.0016 'International Tables Vol C Tables 4.2.6.8 and 6.1.1.4'
H H 0.0000 0.0000 'International Tables Vol C Tables 4.2.6.8 and 6.1.1.4'
Cs Cs -0.3680 2.1192 'International Tables Vol C Tables 4.2.6.8 and 6.1.1.4'
N N 0.0061 0.0033 'International Tables Vol C Tables 4.2.6.8 and 6.1.1.4'
O O 0.0106 0.0060 'International Tables Vol C Tables 4.2.6.8 and 6.1.1.4'

loop_
_geom_angle_atom_site_label_1
_geom_angle_atom_site_label_2
_geom_angle_atom_site_label_3
_geom_angle
_geom_angle_site_symmetry_1
_geom_angle_site_symmetry_3
_geom_angle_publ_flag
Cs1 Cs1 H12B 108.38(7) 3_566 1_455 ?
O11 Cs1 Cs1 47.61(5) . 3_566 ?
O11 Cs1 Cs1 47.25(4) 3_566 3_566 ?
O11 Cs1 O11 94.86(6) . 3_566 ?
O11 Cs1 O2 88.19(7) . . ?
O11 Cs1 O2 164.75(8) 3_566 . ?
O11 Cs1 O3 139.78(7) . . ?
O11 Cs1 O3 124.83(7) 3_566 . ?
O11 Cs1 N3 137.20(8) 3_566 . ?
O11 Cs1 N3 55.46(7) . . ?
O11 Cs1 O4 105.39(8) . . ?
O11 Cs1 C1 92.88(7) . 1_455 ?
O11 Cs1 C1 77.82(8) 3_566 1_455 ?
O11 Cs1 H12B 75.15(9) 3_566 1_455 ?
O11 Cs1 H12B 133.30(8) . 1_455 ?
O11 Cs1 C4 133.11(9) . 3_566 ?
O11 Cs1 C4 49.71(7) 3_566 3_566 ?
O2 Cs1 Cs1 133.78(6) . 3_566 ?
O2 Cs1 O3 55.49(8) . . ?
O2 Cs1 N3 55.56(7) . . ?
O2 Cs1 C1 87.12(7) . 1_455 ?
O2 Cs1 H12B 91.90(9) . 1_455 ?
O2 Cs1 C4 134.66(8) . 3_566 ?
O1 Cs1 Cs1 95.64(6) 1_455 3_566 ?
O1 Cs1 O11 90.93(8) 1_455 3_566 ?
O1 Cs1 O11 96.71(8) 1_455 . ?
O1 Cs1 O2 73.86(8) 1_455 . ?
O1 Cs1 O3 89.54(9) 1_455 . ?
O1 Cs1 N3 119.85(7) 1_455 . ?
O1 Cs1 O4 144.05(9) 1_455 . ?
O1 Cs1 C1 13.99(8) 1_455 1_455 ?
O1 Cs1 H12B 39.65(8) 1_455 1_455 ?
O1 Cs1 C4 111.18(9) 1_455 3_566 ?
O3 Cs1 Cs1 170.43(6) . 3_566 ?
O3 Cs1 N3 87.08(7) . . ?
O3 Cs1 C1 100.98(8) . 1_455 ?
O3 Cs1 H12B 70.88(8) . 1_455 ?
O3 Cs1 C4 79.23(9) . 3_566 ?
N3 Cs1 Cs1 97.24(5) . 3_566 ?
N3 Cs1 C1 127.85(7) . 1_455 ?
N3 Cs1 H12B 147.43(9) . 1_455 ?
N3 Cs1 C4 126.86(8) . 3_566 ?
O4 Cs1 Cs1 120.22(6) . 3_566 ?
O4 Cs1 O11 114.53(8) . 3_566 ?
O4 Cs1 O2 78.80(8) . . ?
O4 Cs1 O3 55.42(9) . . ?
O4 Cs1 N3 57.28(8) . . ?
O4 Cs1 C1 156.39(8) . 1_455 ?
O4 Cs1 H12B 120.41(9) . 1_455 ?
O4 Cs1 C4 73.16(8) . 3_566 ?
C1 Cs1 Cs1 83.14(5) 1_455 3_566 ?
C1 Cs1 H12B 40.57(8) 1_455 1_455 ?
C1 Cs1 C4 105.19(9) 1_455 3_566 ?
C4 Cs1 Cs1 91.39(6) 3_566 3_566 ?
C4 Cs1 H12B 73.37(10) 3_566 1_455 ?
Cs1 O11 Cs1 85.14(6) . 3_566 ?
C11 O11 Cs1 136.8(2) . 3_566 ?
C11 O11 Cs1 124.5(2) . . ?
C14 O2 Cs1 124.8(2) . . ?
C14 O2 C15 113.6(4) . . ?
C15 O2 Cs1 108.2(3) . . ?
C1 O1 Cs1 130.9(3) . 1_655 ?
C17 O3 Cs1 108.2(3) . . ?
C16 O3 Cs1 119.3(3) . . ?
C16 O3 C17 114.2(4) . . ?
C12 N3 Cs1 106.6(2) . . ?
C12 N3 C13 110.1(3) . . ?
C20 N3 Cs1 111.7(2) . . ?
C20 N3 C12 110.0(3) . . ?
C20 N3 C13 112.0(3) . . ?
C13 N3 Cs1 106.2(2) . . ?
C18 O4 Cs1 123.0(3) . . ?
C18 O4 C19 114.2(4) . . ?
C19 O4 Cs1 110.3(2) . . ?
C3 N2 N1 105.2(3) . . ?
N2 N1 C1 112.7(3) . . ?
N2 N1 C5 118.4(3) . . ?
C1 N1 C5 128.1(3) . . ?
C11 C2 C3 127.4(3) . . ?
C11 C2 C1 127.4(3) . . ?
C3 C2 C1 105.2(3) . . ?
O11 C11 C2 122.3(3) . . ?
O11 C11 C12 118.1(3) . . ?
C2 C11 C12 119.5(3) . . ?
N2 C3 C2 113.0(3) . . ?
N2 C3 C4 118.1(3) . . ?
C2 C3 C4 128.8(3) . . ?
O1 C1 Cs1 35.12(19) . 1_655 ?
O1 C1 N1 123.3(3) . . ?
O1 C1 C2 132.8(3) . . ?
N1 C1 Cs1 120.2(2) . 1_655 ?
N1 C1 C2 103.9(3) . . ?
C2 C1 Cs1 121.9(2) . 1_655 ?
N3 C12 C11 113.4(3) . . ?
N3 C12 H12A 108.9 . . ?
N3 C12 H12B 108.9 . . ?
C11 C12 H12A 108.9 . . ?
C11 C12 H12B 108.9 . . ?
H12A C12 H12B 107.7 . . ?
C6 C5 N1 118.8(4) . . ?
C10 C5 N1 121.6(4) . . ?
C10 C5 C6 119.6(4) . . ?
N3 C20 H20A 108.9 . . ?
N3 C20 H20B 108.9 . . ?
N3 C20 C19 113.2(4) . . ?
H20A C20 H20B 107.8 . . ?
C19 C20 H20A 108.9 . . ?
C19 C20 H20B 108.9 . . ?
N3 C13 H13A 108.4 . . ?
N3 C13 H13B 108.4 . . ?
H13A C13 H13B 107.4 . . ?
C14 C13 N3 115.6(3) . . ?
C14 C13 H13A 108.4 . . ?
C14 C13 H13B 108.4 . . ?
C5 C6 H6 120.0 . . ?
C5 C6 C7 120.1(4) . . ?
C7 C6 H6 120.0 . . ?
C7 C8 H8 120.0 . . ?
C7 C8 C9 119.9(4) . . ?
C9 C8 H8 120.0 . . ?
C6 C7 H7 119.9 . . ?
C8 C7 C6 120.1(5) . . ?
C8 C7 H7 119.9 . . ?
O2 C14 C13 109.4(3) . . ?
O2 C14 H14A 109.8 . . ?
O2 C14 H14B 109.8 . . ?
C13 C14 H14A 109.8 . . ?
C13 C14 H14B 109.8 . . ?
H14A C14 H14B 108.2 . . ?
O4 C18 H18A 109.6 . . ?
O4 C18 H18B 109.6 . . ?
O4 C18 C17 110.4(5) . . ?
H18A C18 H18B 108.1 . . ?
C17 C18 H18A 109.6 . . ?
C17 C18 H18B 109.6 . . ?
C5 C10 H10 120.3 . . ?
C5 C10 C9 119.4(5) . . ?
C9 C10 H10 120.3 . . ?
O4 C19 C20 115.3(4) . . ?
O4 C19 H19A 108.4 . . ?
O4 C19 H19B 108.4 . . ?
C20 C19 H19A 108.4 . . ?
C20 C19 H19B 108.4 . . ?
H19A C19 H19B 107.5 . . ?
C8 C9 C10 120.7(5) . . ?
C8 C9 H9 119.6 . . ?
C10 C9 H9 119.6 . . ?
O3 C17 H17A 108.6 . . ?
O3 C17 H17B 108.6 . . ?
C18 C17 O3 114.5(4) . . ?
C18 C17 H17A 108.6 . . ?
C18 C17 H17B 108.6 . . ?
H17A C17 H17B 107.6 . . ?
O3 C16 H16A 109.6 . . ?
O3 C16 H16B 109.6 . . ?
O3 C16 C15 110.2(5) . . ?
H16A C16 H16B 108.1 . . ?
C15 C16 H16A 109.6 . . ?
C15 C16 H16B 109.6 . . ?
O2 C15 H15A 108.3 . . ?
O2 C15 H15B 108.2 . . ?
C16 C15 O2 116.1(5) . . ?
C16 C15 H15A 108.3 . . ?
C16 C15 H15B 108.3 . . ?
H15A C15 H15B 107.4 . . ?
Cs1 C4 H4A 135.1 3_566 . ?
Cs1 C4 H4B 67.4 3_566 . ?
Cs1 C4 H4C 43.6 3_566 . ?
C3 C4 Cs1 113.6(3) . 3_566 ?
C3 C4 H4A 109.5 . . ?
C3 C4 H4B 109.5 . . ?
C3 C4 H4C 109.5 . . ?
H4A C4 H4B 109.5 . . ?
H4A C4 H4C 109.5 . . ?
H4B C4 H4C 109.5 . . ?

loop_
_geom_bond_atom_site_label_1
_geom_bond_atom_site_label_2
_geom_bond_distance
_geom_bond_site_symmetry_2
_geom_bond_publ_flag
Cs1 Cs1 4.0857(4) 3_566 ?
Cs1 O11 3.011(2) . ?
Cs1 O11 3.028(2) 3_566 ?
Cs1 O2 3.030(3) . ?
Cs1 O1 2.943(3) 1_455 ?
Cs1 O3 3.116(3) . ?
Cs1 N3 3.237(3) . ?
Cs1 O4 3.014(3) . ?
Cs1 C1 3.867(4) 1_455 ?
Cs1 H12B 3.449(4) 1_455 ?
Cs1 C4 3.904(4) 3_566 ?
O11 C11 1.245(4) . ?
O2 C14 1.377(5) . ?
O2 C15 1.452(6) . ?
O1 C1 1.236(4) . ?
O3 C17 1.458(6) . ?
O3 C16 1.389(6) . ?
N3 C12 1.473(4) . ?
N3 C20 1.455(5) . ?
N3 C13 1.490(5) . ?
O4 C18 1.381(6) . ?
O4 C19 1.445(6) . ?
N2 N1 1.392(4) . ?
N2 C3 1.308(4) . ?
N1 C1 1.396(4) . ?
N1 C5 1.414(4) . ?
C2 C11 1.422(4) . ?
C2 C3 1.424(5) . ?
C2 C1 1.437(5) . ?
C11 C12 1.512(5) . ?
C3 C4 1.493(5) . ?
C12 H12A 0.9700 . ?
C12 H12B 0.9700 . ?
C5 C6 1.376(6) . ?
C5 C10 1.376(6) . ?
C20 H20A 0.9700 . ?
C20 H20B 0.9700 . ?
C20 C19 1.457(7) . ?
C13 H13A 0.9700 . ?
C13 H13B 0.9700 . ?
C13 C14 1.487(6) . ?
C6 H6 0.9300 . ?
C6 C7 1.391(5) . ?
C8 H8 0.9300 . ?
C8 C7 1.358(7) . ?
C8 C9 1.367(8) . ?
C7 H7 0.9300 . ?
C14 H14A 0.9700 . ?
C14 H14B 0.9700 . ?
C18 H18A 0.9700 . ?
C18 H18B 0.9700 . ?
C18 C17 1.449(7) . ?
C10 H10 0.9300 . ?
C10 C9 1.389(6) . ?
C19 H19A 0.9700 . ?
C19 H19B 0.9700 . ?
C9 H9 0.9300 . ?
C17 H17A 0.9700 . ?
C17 H17B 0.9700 . ?
C16 H16A 0.9700 . ?
C16 H16B 0.9700 . ?
C16 C15 1.434(8) . ?
C15 H15A 0.9700 . ?
C15 H15B 0.9700 . ?
C4 H4A 0.9600 . ?
C4 H4B 0.9600 . ?
C4 H4C 0.9600 . ?

loop_
_geom_hbond_atom_site_label_D
_geom_hbond_atom_site_label_H
_geom_hbond_atom_site_label_A
_geom_hbond_distance_DH
_geom_hbond_distance_HA
_geom_hbond_distance_DA
_geom_hbond_angle_DHA
_geom_hbond_site_symmetry_A
_geom_hbond_publ_flag
C12 H12B O1 0.97 2.22 3.023(5) 139.5 . yes
C18 H18B O1 0.97 2.58 3.347(5) 136.1 4_576 yes
C10 H10 O1 0.93 2.36 2.902(5) 116.7 . yes

loop_
_geom_torsion_atom_site_label_1
_geom_torsion_atom_site_label_2
_geom_torsion_atom_site_label_3
_geom_torsion_atom_site_label_4
_geom_torsion
_geom_torsion_site_symmetry_1
_geom_torsion_site_symmetry_2
_geom_torsion_site_symmetry_3
_geom_torsion_site_symmetry_4
_geom_torsion_publ_flag
Cs1 O11 C11 C2 -156.5(2) . . . . ?
Cs1 O11 C11 C2 78.0(4) 3_566 . . . ?
Cs1 O11 C11 C12 -100.0(3) 3_566 . . . ?
Cs1 O11 C11 C12 25.5(4) . . . . ?
Cs1 O2 C14 C13 34.7(5) . . . . ?
Cs1 O2 C15 C16 63.9(6) . . . . ?
Cs1 O1 C1 N1 -96.4(4) 1_655 . . . ?
Cs1 O1 C1 C2 86.3(5) 1_655 . . . ?
Cs1 O3 C17 C18 57.8(5) . . . . ?
Cs1 O3 C16 C15 21.9(7) . . . . ?
Cs1 N3 C12 C11 48.8(3) . . . . ?
Cs1 N3 C20 C19 28.9(5) . . . . ?
Cs1 N3 C13 C14 54.5(4) . . . . ?
Cs1 O4 C18 C17 29.0(6) . . . . ?
Cs1 O4 C19 C20 63.3(5) . . . . ?
O11 C11 C12 N3 -54.1(4) . . . . ?
O3 C16 C15 O2 -59.4(8) . . . . ?
N3 C20 C19 O4 -64.8(6) . . . . ?
N3 C13 C14 O2 -62.2(5) . . . . ?
O4 C18 C17 O3 -59.9(7) . . . . ?
N2 N1 C1 Cs1 141.8(2) . . . 1_655 ?
N2 N1 C1 O1 -176.8(3) . . . . ?
N2 N1 C1 C2 1.1(4) . . . . ?
N2 N1 C5 C6 15.7(5) . . . . ?
N2 N1 C5 C10 -165.2(4) . . . . ?
N2 C3 C4 Cs1 152.8(3) . . . 3_566 ?
N1 N2 C3 C2 1.6(4) . . . . ?
N1 N2 C3 C4 -176.9(3) . . . . ?
N1 C5 C6 C7 176.4(4) . . . . ?
N1 C5 C10 C9 -176.5(4) . . . . ?
C2 C11 C12 N3 127.9(3) . . . . ?
C2 C3 C4 Cs1 -25.4(5) . . . 3_566 ?
C11 C2 C3 N2 177.6(3) . . . . ?
C11 C2 C3 C4 -4.1(6) . . . . ?
C11 C2 C1 Cs1 41.5(4) . . . 1_655 ?
C11 C2 C1 O1 -1.0(6) . . . . ?
C11 C2 C1 N1 -178.7(3) . . . . ?
C3 N2 N1 C1 -1.7(4) . . . . ?
C3 N2 N1 C5 -172.1(3) . . . . ?
C3 C2 C11 O11 -3.2(5) . . . . ?
C3 C2 C11 C12 174.7(3) . . . . ?
C3 C2 C1 Cs1 -139.9(2) . . . 1_655 ?
C3 C2 C1 O1 177.6(4) . . . . ?
C3 C2 C1 N1 -0.1(3) . . . . ?
C1 N1 C5 C6 -152.9(4) . . . . ?
C1 N1 C5 C10 26.2(6) . . . . ?
C1 C2 C11 O11 175.0(3) . . . . ?
C1 C2 C11 C12 -7.1(5) . . . . ?
C1 C2 C3 N2 -1.0(4) . . . . ?
C1 C2 C3 C4 177.3(4) . . . . ?
C12 N3 C20 C19 -89.3(4) . . . . ?
C12 N3 C13 C14 169.5(4) . . . . ?
C5 N1 C1 Cs1 -49.1(4) . . . 1_655 ?
C5 N1 C1 O1 -7.6(6) . . . . ?
C5 N1 C1 C2 170.3(3) . . . . ?
C5 C6 C7 C8 1.1(6) . . . . ?
C5 C10 C9 C8 -0.7(7) . . . . ?
C20 N3 C12 C11 170.1(3) . . . . ?
C20 N3 C13 C14 -67.7(5) . . . . ?
C13 N3 C12 C11 -66.0(4) . . . . ?
C13 N3 C20 C19 147.9(4) . . . . ?
C6 C5 C10 C9 2.6(7) . . . . ?
C7 C8 C9 C10 -0.9(8) . . . . ?
C14 O2 C15 C16 -79.2(7) . . . . ?
C18 O4 C19 C20 -80.1(5) . . . . ?
C10 C5 C6 C7 -2.8(6) . . . . ?
C19 O4 C18 C17 167.3(4) . . . . ?
C9 C8 C7 C6 0.7(7) . . . . ?
C17 O3 C16 C15 152.1(5) . . . . ?
C16 O3 C17 C18 -77.6(6) . . . . ?
C15 O2 C14 C13 170.8(4) . . . . ?
